data_1526561
loop_
_publ_author_name
'Kato, M.'
'Itabashi, K.'

_publ_section_title
;
 Structure refinement of Na-ferrierite by the space group determined from
 the ordered distribution of Al atoms in its framework
;
_journal_name_full 'X-sen Bunseki no Shinpo'
_journal_page_first 1
_journal_page_last 10
_journal_volume 31
_journal_year 2000
_chemical_formula_sum 'Al4.256 O72 Si31.744'
_chemical_name_systematic 'Na4.26 (Al4.26 Si31.74 O72)'
_space_group_IT_number 44
_symmetry_space_group_name_Hall 'I 2 -2'
_symmetry_space_group_name_H-M 'I m m 2'
_cell_angle_alpha 90
_cell_angle_beta 90
_cell_angle_gamma 90
_cell_formula_units_Z 1
_cell_length_a 7.4512
_cell_length_b 14.112
_cell_length_c 18.838
_cell_volume 1980.841
_citation_journal_id_ASTM XBNSDA
_cod_data_source_file Kato_XBNSDA_2000_681.cif
_cod_data_source_block Al4.256O72Si31.744
_cod_database_code 1526561

loop_
_symmetry_equiv_pos_as_xyz
x,y,z
-x,-y,z
-x,y,z
x,-y,z
x+1/2,y+1/2,z+1/2
-x+1/2,-y+1/2,z+1/2
-x+1/2,y+1/2,z+1/2
x+1/2,-y+1/2,z+1/2

loop_
_atom_site_label
_atom_site_type_symbol
_atom_site_fract_x
_atom_site_fract_y
_atom_site_fract_z
_atom_site_occupancy
_atom_site_U_iso_or_equiv
Al8 Al+3 0.205 0.205 0.686 0.008 0.0
O14 O-2 0.221 0.099 0.695 1 0.0
O12 O-2 0.175 0.239 -0.096 1 0.0
Si4 Si+4 0.309 0 0.741 0.992 0.0
Al4 Al+3 0 0.207 -0.072 0.008 0.0
Si3 Si+4 0.283 0 0.286 0.992 0.0
Al5 Al+3 0.283 0 0.286 0.008 0.0
O7 O-2 0.178 0 0.826 1 0.0
O6 O-2 0.164 0 0.229 1 0.0
Si5 Si+4 0.206 0.2 0.336 0.992 0.0
O1 O-2 0 0.227 0 1 0.0
Si2 Si+4 0 0.207 -0.072 0.992 0.0
O3 O-2 0.5 0 0.76 1 0.0
Si6 Si+4 0.205 0.205 0.686 0.992 0.0
Al6 Al+3 0.309 0 0.741 0.008 0.0
Al7 Al+3 0.206 0.2 0.336 0.008 0.0
O4 O-2 0 0.118 0.103 1 0.0
O5 O-2 0 0.087 0.898 1 0.0
Al3 Al+3 0 0.203 0.096 0.008 0.0
Si1 Si+4 0 0.203 0.096 0.992 0.0
O9 O-2 0.5 0.281 0.165 1 0.0
O13 O-2 0.258 0.086 0.328 1 0.0
O2 O-2 0.5 0 0.266 1 0.0
Al1 Al+3 0 0 0.169 1 0.0
O11 O-2 0.154 0.261 0.131 1 0.0
O8 O-2 0.25 0.25 0.25 1 0.0
O10 O-2 0.5 0.284 0.848 1 0.0
Al2 Al+3 0 0 0.867 1 0.0
